data_4333069
loop_
_publ_author_name
'Cotton, F. Albert'
'Murillo, Carlos A.'
'Yu, Rongmin'
'Zhao, Qinliang'

_publ_section_title
;
 A Rare and Highly Oxidized Mo25.5+Unit Stabilized by Oxo Anions and
 Supported by Formamidinate Bridges
;
_journal_issue 22
_journal_name_full 'Inorganic Chemistry'
_journal_page_first 9046
_journal_page_last 9052
_journal_paper_doi 10.1021/ic061352v
_journal_volume 45
_journal_year 2006
_chemical_formula_moiety 'C90 H54 F35.99 Mo4 N12 O2, O'
_chemical_formula_sum 'C90 H54 F35.99 Mo4 N12 O3'
_chemical_formula_weight 2418.95
_chemical_name_common '[Mo2(DmCF3F)3]2O2, H2O'
_chemical_name_systematic
; 
 ? 
;
_space_group_IT_number 14
_symmetry_cell_setting monoclinic
_symmetry_space_group_name_Hall '-P 2yn'
_symmetry_space_group_name_H-M 'P 1 21/n 1'
_atom_sites_solution_hydrogens geom
_atom_sites_solution_primary direct
_atom_sites_solution_secondary difmap
_audit_creation_method SHELXL-97
_cell_angle_alpha 90.00
_cell_angle_beta 104.807(4)
_cell_angle_gamma 90.00
_cell_formula_units_Z 4
_cell_length_a 25.102(6)
_cell_length_b 13.713(3)
_cell_length_c 28.118(7)
_cell_measurement_reflns_used 22159
_cell_measurement_temperature 213(2)
_cell_measurement_theta_max 27.482
_cell_measurement_theta_min 2.223
_cell_volume 9357(4)
_computing_cell_refinement SAINT
_computing_data_collection SMART
_computing_data_reduction SAINT
_computing_molecular_graphics XP
_computing_publication_material CIFTAB
_computing_structure_refinement 'SHELXL-97 (Sheldrick, 1997)'
_computing_structure_solution 'SHELXS-97 (Sheldrick, 1990)'
_diffrn_ambient_temperature 213(2)
_diffrn_measured_fraction_theta_full 0.985
_diffrn_measured_fraction_theta_max 0.985
_diffrn_measurement_device_type 'BRUKER SMART 1000'
_diffrn_measurement_method \w-scans
_diffrn_radiation_monochromator graphite
_diffrn_radiation_source 'fine-focus sealed tube'
_diffrn_radiation_type MoK\a
_diffrn_radiation_wavelength 0.71073
_diffrn_reflns_av_R_equivalents 0.0346
_diffrn_reflns_av_sigmaI/netI 0.0444
_diffrn_reflns_limit_h_max 32
_diffrn_reflns_limit_h_min -31
_diffrn_reflns_limit_k_max 17
_diffrn_reflns_limit_k_min -17
_diffrn_reflns_limit_l_max 20
_diffrn_reflns_limit_l_min -36
_diffrn_reflns_number 57682
_diffrn_reflns_theta_full 27.55
_diffrn_reflns_theta_max 27.55
_diffrn_reflns_theta_min 1.68
_diffrn_standards_number 0
_exptl_absorpt_coefficient_mu 0.652
_exptl_absorpt_correction_T_max 0.9200
_exptl_absorpt_correction_T_min 0.8385
_exptl_absorpt_correction_type multi-scan
_exptl_absorpt_process_details SADABS
_exptl_crystal_colour black
_exptl_crystal_density_diffrn 1.714
_exptl_crystal_density_method 'not measured'
_exptl_crystal_description block
_exptl_crystal_F_000 4760
_exptl_crystal_size_max 0.28
_exptl_crystal_size_mid 0.22
_exptl_crystal_size_min 0.13
_refine_diff_density_max 1.466
_refine_diff_density_min -0.577
_refine_diff_density_rms 0.098
_refine_ls_extinction_method none
_refine_ls_goodness_of_fit_ref 1.035
_refine_ls_hydrogen_treatment noref
_refine_ls_matrix_type full
_refine_ls_number_parameters 1682
_refine_ls_number_reflns 21282
_refine_ls_number_restraints 46
_refine_ls_restrained_S_all 1.034
_refine_ls_R_factor_all 0.0614
_refine_ls_R_factor_gt 0.0397
_refine_ls_shift/su_max 0.087
_refine_ls_shift/su_mean 0.002
_refine_ls_structure_factor_coef Fsqd
_refine_ls_weighting_details 'calc w=1/[\s^2^(Fo^2^)+(0.0538P)^2^+11.0120P] where P=(Fo^2^+2Fc^2^)/3'
_refine_ls_weighting_scheme calc
_refine_ls_wR_factor_gt 0.1013
_refine_ls_wR_factor_ref 0.1148
_reflns_number_gt 15932
_reflns_number_total 21282
_reflns_threshold_expression >2sigma(I)
_cod_data_source_file ic061352vsup1.cif
_cod_data_source_block xl2
_cod_original_sg_symbol_H-M 'P 21/n'
_cod_database_code 4333069

loop_
_symmetry_equiv_pos_as_xyz
'x, y, z'
'-x+1/2, y+1/2, -z+1/2'
'-x, -y, -z'
'x-1/2, -y-1/2, z-1/2'

loop_
_atom_site_label
_atom_site_type_symbol
_atom_site_fract_x
_atom_site_fract_y
_atom_site_fract_z
_atom_site_U_iso_or_equiv
_atom_site_adp_type
_atom_site_occupancy
_atom_site_symmetry_multiplicity
_atom_site_calc_flag
_atom_site_refinement_flags
_atom_site_disorder_assembly
_atom_site_disorder_group
Mo1 Mo 0.797870(11) -1.829939(19) 0.942282(10) 0.02012(7) Uani 1 1 d . . .
Mo2 Mo 0.840904(11) -1.793116(19) 1.016590(10) 0.02045(7) Uani 1 1 d . . .
Mo3 Mo 0.666028(11) -1.76699(2) 0.971606(10) 0.02173(7) Uani 1 1 d . . .
Mo4 Mo 0.706159(11) -1.78808(2) 1.048215(10) 0.02314(7) Uani 1 1 d . . .
O1 O 0.72142(9) -1.79993(15) 0.93812(8) 0.0226(5) Uani 1 1 d . . .
O2 O 0.78363(9) -1.78674(15) 1.05089(8) 0.0236(5) Uani 1 1 d . . .
N1 N 0.80568(11) -1.68122(19) 0.91766(10) 0.0237(6) Uani 1 1 d . . .
N2 N 0.84086(11) -1.64083(19) 0.99888(10) 0.0253(6) Uani 1 1 d . . .
N3 N 0.87401(11) -1.8535(2) 0.92153(10) 0.0248(6) Uani 1 1 d . . .
N4 N 0.92101(11) -1.8063(2) 0.99982(10) 0.0252(6) Uani 1 1 d . . .
N5 N 0.79807(11) -1.98408(19) 0.96121(10) 0.0235(6) Uani 1 1 d . . .
N6 N 0.85468(11) -1.94480(19) 1.03710(10) 0.0245(6) Uani 1 1 d . . .
N7 N 0.64020(11) -1.9195(2) 0.96544(10) 0.0267(6) Uani 1 1 d . . .
N8 N 0.70023(11) -1.9447(2) 1.04147(11) 0.0285(6) Uani 1 1 d . . .
N9 N 0.58555(11) -1.7467(2) 0.98524(10) 0.0275(6) Uani 1 1 d . . .
N10 N 0.62678(12) -1.7826(2) 1.06643(11) 0.0287(6) Uani 1 1 d . . .
N11 N 0.67912(11) -1.6102(2) 0.97913(11) 0.0273(6) Uani 1 1 d . . .
N12 N 0.71033(12) -1.6324(2) 1.06293(10) 0.0293(6) Uani 1 1 d . . .
C1 C 0.79379(13) -1.6540(2) 0.86723(12) 0.0251(7) Uani 1 1 d . . .
C2 C 0.75322(14) -1.7060(3) 0.83368(13) 0.0287(7) Uani 1 1 d . . .
H2A H 0.7332 -1.7550 0.8448 0.034 Uiso 1 1 calc R . .
C3 C 0.74254(15) -1.6853(3) 0.78386(14) 0.0349(8) Uani 1 1 d . A .
C4 C 0.77137(17) -1.6142(3) 0.76639(15) 0.0426(10) Uani 1 1 d . . .
H4A H 0.7641 -1.6016 0.7325 0.051 Uiso 1 1 calc R . .
C5 C 0.81146(18) -1.5615(3) 0.79976(14) 0.0405(9) Uani 1 1 d . . .
H5A H 0.8310 -1.5119 0.7884 0.049 Uiso 1 1 calc R . .
C6 C 0.82283(15) -1.5818(3) 0.84962(13) 0.0322(8) Uani 1 1 d . . .
H6A H 0.8505 -1.5465 0.8718 0.039 Uiso 1 1 calc R . .
C7 C 0.6976(2) -1.7416(4) 0.74902(17) 0.0578(13) Uani 1 1 d . . .
C8 C 0.82482(13) -1.6149(2) 0.95179(12) 0.0253(7) Uani 1 1 d . . .
H8A H 0.8271 -1.5493 0.9428 0.030 Uiso 1 1 calc R . .
C9 C 0.86538(13) -1.5700(2) 1.03482(12) 0.0239(7) Uani 1 1 d . . .
C10 C 0.89897(14) -1.4955(3) 1.02516(13) 0.0304(8) Uani 1 1 d . . .
H10A H 0.9045 -1.4881 0.9935 0.037 Uiso 1 1 calc R . .
C11 C 0.92418(15) -1.4322(3) 1.06298(14) 0.0344(8) Uani 1 1 d . B .
C12 C 0.91812(16) -1.4433(3) 1.11025(15) 0.0407(9) Uani 1 1 d . . .
H12A H 0.9361 -1.4008 1.1355 0.049 Uiso 1 1 calc R . .
C13 C 0.88518(17) -1.5181(3) 1.11973(15) 0.0424(10) Uani 1 1 d . . .
H13A H 0.8808 -1.5265 1.1517 0.051 Uiso 1 1 calc R . .
C14 C 0.85864(15) -1.5804(3) 1.08246(13) 0.0334(8) Uani 1 1 d . . .
H14A H 0.8359 -1.6302 1.0892 0.040 Uiso 1 1 calc R . .
C15 C 0.9594(2) -1.3533(4) 1.05082(18) 0.0534(12) Uani 1 1 d . . .
C16 C 0.87445(13) -1.8604(3) 0.87101(12) 0.0266(7) Uani 1 1 d . . .
C17 C 0.90271(14) -1.7929(3) 0.84966(13) 0.0297(7) Uani 1 1 d . . .
H17A H 0.9243 -1.7445 0.8692 0.036 Uiso 1 1 calc R . .
C18 C 0.89901(16) -1.7970(3) 0.79966(14) 0.0380(9) Uani 1 1 d . C .
C19 C 0.8663(2) -1.8676(4) 0.77039(16) 0.0540(12) Uani 1 1 d . . .
H19A H 0.8635 -1.8700 0.7364 0.065 Uiso 1 1 calc R . .
C20 C 0.8380(2) -1.9337(4) 0.79145(17) 0.0579(13) Uani 1 1 d . . .
H20A H 0.8158 -1.9810 0.7717 0.069 Uiso 1 1 calc R . .
C21 C 0.84201(16) -1.9313(3) 0.84164(14) 0.0390(9) Uani 1 1 d . . .
H21A H 0.8229 -1.9774 0.8558 0.047 Uiso 1 1 calc R . .
C22 C 0.9302(2) -1.7256(4) 0.77698(17) 0.0516(12) Uani 1 1 d . . .
C23 C 0.92104(14) -1.8346(2) 0.95467(13) 0.0264(7) Uani 1 1 d . . .
H23A H 0.9547 -1.8413 0.9461 0.032 Uiso 1 1 calc R . .
C24 C 0.97226(13) -1.8045(3) 1.03652(12) 0.0268(7) Uani 1 1 d . . .
C25 C 0.98601(14) -1.7248(3) 1.06734(13) 0.0307(8) Uani 1 1 d . . .
H25A H 0.9618 -1.6714 1.0640 0.037 Uiso 1 1 calc R . .
C26 C 1.03563(15) -1.7238(3) 1.10326(14) 0.0349(8) Uani 1 1 d . D .
C27 C 1.07135(17) -1.8016(3) 1.10940(16) 0.0463(11) Uani 1 1 d . . .
H27A H 1.1048 -1.8003 1.1339 0.056 Uiso 1 1 calc R . .
C28 C 1.05738(18) -1.8812(3) 1.07912(18) 0.0577(13) Uani 1 1 d . . .
H28A H 1.0815 -1.9347 1.0829 0.069 Uiso 1 1 calc R . .
C29 C 1.00794(17) -1.8833(3) 1.04305(16) 0.0458(10) Uani 1 1 d . . .
H29A H 0.9986 -1.9387 1.0229 0.055 Uiso 1 1 calc R . .
C30 C 1.0506(2) -1.6324(4) 1.13365(19) 0.0560(13) Uani 1 1 d . . .
C31 C 0.76962(13) -2.0585(2) 0.92902(12) 0.0244(7) Uani 1 1 d . . .
C32 C 0.78799(14) -2.1549(2) 0.93029(14) 0.0305(8) Uani 1 1 d . . .
H32A H 0.8211 -2.1732 0.9526 0.037 Uiso 1 1 calc R . .
C33 C 0.75716(16) -2.2238(3) 0.89841(16) 0.0378(9) Uani 1 1 d . E .
C34 C 0.70939(17) -2.1969(3) 0.86405(16) 0.0445(10) Uani 1 1 d . . .
H34A H 0.6889 -2.2435 0.8424 0.053 Uiso 1 1 calc R . .
C35 C 0.69214(17) -2.1014(3) 0.86182(16) 0.0442(10) Uani 1 1 d . . .
H35A H 0.6602 -2.0826 0.8380 0.053 Uiso 1 1 calc R . .
C36 C 0.72132(14) -2.0328(3) 0.89413(14) 0.0327(8) Uani 1 1 d . . .
H36A H 0.7085 -1.9681 0.8926 0.039 Uiso 1 1 calc R . .
C37 C 0.77573(19) -2.3281(3) 0.9031(2) 0.0523(12) Uani 1 1 d . . .
C38 C 0.82895(13) -2.0111(2) 1.00510(12) 0.0254(7) Uani 1 1 d . . .
H38A H 0.8325 -2.0776 1.0134 0.031 Uiso 1 1 calc R . .
C39 C 0.89149(14) -1.9735(2) 1.08196(12) 0.0275(7) Uani 1 1 d . . .
C40 C 0.90159(16) -1.9069(3) 1.12101(13) 0.0348(8) Uani 1 1 d . . .
H40A H 0.8818 -1.8481 1.1178 0.042 Uiso 1 1 calc R . .
C41 C 0.94076(18) -1.9275(3) 1.16435(14) 0.0424(10) Uani 1 1 d . F .
C42 C 0.96946(19) -2.0146(4) 1.17031(16) 0.0532(12) Uani 1 1 d . . .
H42A H 0.9958 -2.0286 1.1999 0.064 Uiso 1 1 calc R . .
C43 C 0.95875(19) -2.0807(3) 1.13203(17) 0.0539(12) Uani 1 1 d . . .
H43A H 0.9774 -2.1408 1.1360 0.065 Uiso 1 1 calc R . .
C44 C 0.92095(16) -2.0601(3) 1.08780(15) 0.0395(9) Uani 1 1 d . . .
H44A H 0.9153 -2.1050 1.0617 0.047 Uiso 1 1 calc R . .
C45 C 0.9511(3) -1.8543(5) 1.20559(19) 0.0727(17) Uani 1 1 d . . .
C46 C 0.59476(14) -1.9548(2) 0.92819(14) 0.0315(8) Uani 1 1 d . . .
C47 C 0.58797(16) -1.9228(3) 0.88012(14) 0.0375(9) Uani 1 1 d . . .
H47A H 0.6140 -1.8802 0.8726 0.045 Uiso 1 1 calc R . .
C48 C 0.54316(19) -1.9531(3) 0.84315(17) 0.0531(12) Uani 1 1 d . G .
C49 C 0.5053(2) -2.0159(4) 0.8536(2) 0.0688(16) Uani 1 1 d . . .
H49A H 0.4752 -2.0372 0.8284 0.083 Uiso 1 1 calc R . .
C50 C 0.5114(2) -2.0481(4) 0.9013(2) 0.0704(17) Uani 1 1 d . . .
H50A H 0.4852 -2.0905 0.9086 0.084 Uiso 1 1 calc R . .
C51 C 0.55625(16) -2.0178(3) 0.93863(17) 0.0465(11) Uani 1 1 d . . .
H51A H 0.5604 -2.0402 0.9710 0.056 Uiso 1 1 calc R . .
C52 C 0.5378(3) -1.9179(6) 0.7916(2) 0.0814(19) Uani 1 1 d . . .
C53 C 0.66441(14) -1.9791(2) 1.00162(13) 0.0285(7) Uani 1 1 d . . .
H53A H 0.6562 -2.0461 0.9991 0.034 Uiso 1 1 calc R . .
C54 C 0.73380(14) -2.0113(3) 1.07463(14) 0.0330(8) Uani 1 1 d . . .
C55 C 0.74331(15) -2.1066(3) 1.06207(16) 0.0393(9) Uani 1 1 d . . .
H55A H 0.7271 -2.1297 1.0302 0.047 Uiso 1 1 calc R . .
C56 C 0.77678(18) -2.1676(3) 1.0966(2) 0.0534(13) Uani 1 1 d . H .
C57 C 0.80175(19) -2.1352(4) 1.1434(2) 0.0660(16) Uani 1 1 d . . .
H57A H 0.8240 -2.1773 1.1665 0.079 Uiso 1 1 calc R . .
C58 C 0.79361(19) -2.0405(4) 1.15568(18) 0.0603(14) Uani 1 1 d . . .
H58A H 0.8111 -2.0174 1.1873 0.072 Uiso 1 1 calc R . .
C59 C 0.75965(16) -1.9780(3) 1.12188(15) 0.0442(10) Uani 1 1 d . . .
H59A H 0.7542 -1.9135 1.1309 0.053 Uiso 1 1 calc R . .
C60 C 0.7874(2) -2.2687(4) 1.0802(3) 0.0781(19) Uani 1 1 d . . .
C61 C 0.53655(14) -1.7366(3) 0.94717(13) 0.0288(7) Uani 1 1 d . . .
C62 C 0.48690(15) -1.7792(3) 0.94815(14) 0.0380(9) Uani 1 1 d . . .
H62A H 0.4842 -1.8160 0.9756 0.046 Uiso 1 1 calc R . .
C63 C 0.44102(16) -1.7677(3) 0.90863(15) 0.0430(10) Uani 1 1 d . I .
C64 C 0.44389(17) -1.7161(3) 0.86684(15) 0.0473(11) Uani 1 1 d . . .
H64A H 0.4128 -1.7095 0.8401 0.057 Uiso 1 1 calc R . .
C65 C 0.49340(17) -1.6750(3) 0.86564(15) 0.0477(11) Uani 1 1 d . . .
H65A H 0.4964 -1.6400 0.8377 0.057 Uiso 1 1 calc R . .
C66 C 0.53874(15) -1.6847(3) 0.90510(15) 0.0399(9) Uani 1 1 d . . .
H66A H 0.5721 -1.6555 0.9036 0.048 Uiso 1 1 calc R . .
C67 C 0.3874(2) -1.8125(6) 0.9119(2) 0.0736(18) Uani 1 1 d . . .
C68 C 0.58225(14) -1.7587(3) 1.03126(13) 0.0290(7) Uani 1 1 d . . .
H68A H 0.5483 -1.7503 1.0390 0.035 Uiso 1 1 calc R . .
C69 C 0.62198(14) -1.7833(3) 1.11617(13) 0.0322(8) Uani 1 1 d . . .
C70 C 0.60202(16) -1.7031(3) 1.13626(15) 0.0407(9) Uani 1 1 d . . .
H70A H 0.5905 -1.6475 1.1167 0.049 Uiso 1 1 calc R . .
C71 C 0.59879(18) -1.7038(4) 1.18496(16) 0.0488(11) Uani 1 1 d . J .
C72 C 0.6155(2) -1.7849(4) 1.21372(17) 0.0605(14) Uani 1 1 d . . .
H72A H 0.6131 -1.7858 1.2466 0.073 Uiso 1 1 calc R . .
C73 C 0.6356(2) -1.8646(4) 1.19424(17) 0.0589(13) Uani 1 1 d . . .
H73A H 0.6472 -1.9197 1.2141 0.071 Uiso 1 1 calc R . .
C74 C 0.63897(16) -1.8648(3) 1.14528(15) 0.0410(9) Uani 1 1 d . . .
H74A H 0.6527 -1.9197 1.1323 0.049 Uiso 1 1 calc R . .
C75 C 0.5773(3) -1.6154(6) 1.2054(2) 0.0738(17) Uani 1 1 d . . .
C76 C 0.66029(14) -1.5437(3) 0.93938(13) 0.0295(7) Uani 1 1 d . . .
C77 C 0.63531(15) -1.4549(3) 0.94454(15) 0.0358(8) Uani 1 1 d . . .
H77A H 0.6338 -1.4334 0.9759 0.043 Uiso 1 1 calc R . .
C78 C 0.61270(17) -1.3983(3) 0.90342(16) 0.0420(10) Uani 1 1 d . K .
C79 C 0.61327(18) -1.4295(3) 0.85663(16) 0.0500(11) Uani 1 1 d . . .
H79A H 0.5964 -1.3919 0.8289 0.060 Uiso 1 1 calc R . .
C80 C 0.63881(18) -1.5163(3) 0.85127(15) 0.0459(10) Uani 1 1 d . . .
H80A H 0.6401 -1.5374 0.8198 0.055 Uiso 1 1 calc R . .
C81 C 0.66274(16) -1.5730(3) 0.89243(14) 0.0357(8) Uani 1 1 d . . .
H81A H 0.6807 -1.6315 0.8885 0.043 Uiso 1 1 calc R . .
C82 C 0.5869(3) -1.3029(4) 0.9111(2) 0.0687(16) Uani 1 1 d D . .
C83 C 0.69747(14) -1.5740(2) 1.02436(13) 0.0298(7) Uani 1 1 d . . .
H83A H 0.7013 -1.5062 1.0288 0.036 Uiso 1 1 calc R . .
C84 C 0.72381(15) -1.5937(3) 1.11106(14) 0.0339(8) Uani 1 1 d . . .
C85 C 0.75420(16) -1.6523(3) 1.14853(14) 0.0422(10) Uani 1 1 d . . .
H85A H 0.7679 -1.7125 1.1409 0.051 Uiso 1 1 calc R . .
C86 C 0.7645(2) -1.6221(4) 1.19736(17) 0.0602(13) Uani 1 1 d . L .
C87 C 0.7462(2) -1.5320(5) 1.20896(19) 0.0719(16) Uani 1 1 d . . .
H87A H 0.7541 -1.5112 1.2419 0.086 Uiso 1 1 calc R . .
C88 C 0.7165(2) -1.4734(4) 1.1720(2) 0.0720(16) Uani 1 1 d . . .
H88A H 0.7039 -1.4123 1.1797 0.086 Uiso 1 1 calc R . .
C89 C 0.7049(2) -1.5036(3) 1.12296(17) 0.0520(11) Uani 1 1 d . . .
H89A H 0.6843 -1.4632 1.0980 0.062 Uiso 1 1 calc R . .
C90 C 0.7953(3) -1.6897(6) 1.2379(2) 0.100(3) Uani 1 1 d D . .
F1 F 0.6956(13) -1.8336(19) 0.7634(13) 0.075(8) Uani 0.474(4) 1 d P A 1
F2 F 0.6966(12) -1.735(5) 0.7028(11) 0.109(17) Uani 0.474(4) 1 d P A 1
F3 F 0.6477(6) -1.7026(18) 0.7485(14) 0.068(5) Uani 0.474(4) 1 d P A 1
F1B F 0.6757(18) -1.823(3) 0.7661(16) 0.071(13) Uani 0.26(4) 1 d P A 2
F2B F 0.720(3) -1.789(5) 0.7140(19) 0.13(2) Uani 0.26(4) 1 d P A 2
F3B F 0.660(2) -1.691(2) 0.723(2) 0.13(3) Uani 0.26(4) 1 d P A 2
F1C F 0.7133(18) -1.8297(19) 0.7438(16) 0.082(13) Uani 0.26(4) 1 d P A 3
F2C F 0.692(3) -1.701(5) 0.7043(18) 0.091(16) Uani 0.26(4) 1 d P A 3
F3C F 0.6518(15) -1.741(4) 0.7632(12) 0.076(18) Uani 0.26(4) 1 d P A 3
F4 F 0.92937(19) -1.2931(3) 1.0136(2) 0.0685(13) Uani 0.773(4) 1 d P B 1
F5 F 0.9769(3) -1.2876(5) 1.0865(2) 0.080(2) Uani 0.773(4) 1 d P B 1
F6 F 1.0018(3) -1.3841(4) 1.0364(4) 0.0797(19) Uani 0.773(4) 1 d P B 1
F4B F 0.9506(14) -1.285(2) 1.0429(15) 0.0685(13) Uani 0.113(6) 1 d P B 2
F5B F 1.0062(19) -1.343(3) 1.0918(13) 0.080(2) Uani 0.113(6) 1 d P B 2
F6B F 0.9839(13) -1.372(2) 1.0169(10) 0.038(7) Uiso 0.113(6) 1 d P B 2
F4C F 0.9471(13) -1.329(3) 1.0084(14) 0.0685(13) Uani 0.114(7) 1 d PD B 3
F5C F 0.9597(19) -1.287(4) 1.0898(15) 0.080(2) Uani 0.114(7) 1 d PD B 3
F6C F 1.0189(14) -1.395(2) 1.067(2) 0.083(17) Uani 0.114(7) 1 d PD B 3
F7 F 0.8977(12) -1.687(2) 0.7383(10) 0.079(8) Uani 0.444(4) 1 d P C 1
F8 F 0.9541(11) -1.6642(17) 0.8026(9) 0.087(8) Uani 0.444(4) 1 d P C 1
F9 F 0.9682(7) -1.7797(13) 0.7592(7) 0.080(4) Uani 0.444(4) 1 d P C 1
F7B F 0.913(2) -1.631(3) 0.776(2) 0.032(15) Uiso 0.051(10) 1 d P C 2
F8B F 0.979(3) -1.709(5) 0.799(3) 0.027(14) Uiso 0.051(10) 1 d P C 2
F9B F 0.947(3) -1.767(6) 0.739(3) 0.042(19) Uiso 0.051(10) 1 d P C 2
F7C F 0.9083(10) -1.702(2) 0.7306(9) 0.092(10) Uani 0.505(10) 1 d P C 3
F8C F 0.9383(11) -1.6336(15) 0.8053(10) 0.070(4) Uani 0.505(10) 1 d P C 3
F9C F 0.9836(6) -1.7447(10) 0.7824(6) 0.082(4) Uani 0.505(10) 1 d P C 3
F10 F 1.1059(3) -1.6302(6) 1.1573(3) 0.041(2) Uiso 0.334(4) 1 d P D 1
F11 F 1.0135(14) -1.624(3) 1.1610(13) 0.129(14) Uani 0.334(4) 1 d P D 1
F12 F 1.0476(13) -1.5541(16) 1.1075(13) 0.120(15) Uani 0.334(4) 1 d P D 1
F10B F 1.0949(3) -1.6399(5) 1.1706(3) 0.041(2) Uiso 0.503(15) 1 d PD D 2
F11B F 1.0109(6) -1.6070(14) 1.1567(7) 0.059(4) Uani 0.503(15) 1 d PD D 2
F12B F 1.0568(7) -1.5553(12) 1.1094(5) 0.080(5) Uani 0.503(15) 1 d PD D 2
F10C F 1.0821(8) -1.6681(15) 1.1837(7) 0.046(6) Uiso 0.164(14) 1 d P D 3
F11C F 1.0120(13) -1.583(2) 1.1435(11) 0.041(6) Uiso 0.164(14) 1 d P D 3
F12C F 1.0696(11) -1.564(3) 1.0985(16) 0.044(8) Uiso 0.164(14) 1 d P D 3
F13 F 0.821(3) -2.343(6) 0.897(3) 0.078(3) Uani 0.122(4) 1 d P E 1
F14 F 0.753(5) -2.363(5) 0.947(4) 0.079(2) Uani 0.122(4) 1 d P E 1
F15 F 0.7498(16) -2.389(3) 0.868(2) 0.027(6) Uiso 0.122(4) 1 d P E 1
F13B F 0.822(4) -2.322(5) 0.901(5) 0.078(3) Uani 0.105(19) 1 d P E 2
F14B F 0.786(3) -2.359(3) 0.946(2) 0.079(2) Uani 0.105(19) 1 d P E 2
F15B F 0.7427(12) -2.3911(19) 0.8832(17) 0.039(9) Uiso 0.105(19) 1 d P E 2
F13C F 0.8310(4) -2.3391(12) 0.9150(5) 0.078(3) Uani 0.773(19) 1 d P E 3
F14C F 0.7601(7) -2.3758(8) 0.9379(5) 0.079(2) Uani 0.773(19) 1 d P E 3
F15C F 0.7562(4) -2.3768(6) 0.8599(4) 0.088(3) Uani 0.773(19) 1 d P E 3
F16 F 0.9321(6) -1.7616(8) 1.1902(4) 0.077(3) Uani 0.608(4) 1 d P F 1
F17 F 0.9248(7) -1.8757(7) 1.2415(3) 0.097(3) Uani 0.608(4) 1 d P F 1
F18 F 1.0053(5) -1.8455(11) 1.2292(5) 0.113(4) Uani 0.608(4) 1 d P F 1
F16B F 0.9586(12) -1.772(2) 1.1918(10) 0.077(3) Uani 0.242(11) 1 d P F 2
F17B F 0.9081(17) -1.860(2) 1.2247(7) 0.097(3) Uani 0.242(11) 1 d P F 2
F18B F 0.9915(14) -1.887(2) 1.2434(12) 0.113(4) Uani 0.242(11) 1 d P F 2
F16C F 1.0040(16) -1.8123(18) 1.2045(11) 0.077(3) Uani 0.150(11) 1 d P F 3
F17C F 0.918(2) -1.781(3) 1.1995(12) 0.097(3) Uani 0.150(11) 1 d P F 3
F18C F 0.9621(19) -1.896(3) 1.2448(13) 0.113(4) Uani 0.150(11) 1 d P F 3
F19 F 0.5369(7) -1.8295(17) 0.7872(7) 0.074(2) Uani 0.335(4) 1 d P G 1
F20 F 0.584(2) -1.959(3) 0.7789(8) 0.121(7) Uani 0.335(4) 1 d P G 1
F21 F 0.4995(8) -1.9625(19) 0.7572(7) 0.114(5) Uani 0.335(4) 1 d P G 1
F19B F 0.5818(9) -1.9175(16) 0.7777(7) 0.074(2) Uani 0.227(6) 1 d P G 2
F20B F 0.5140(15) -2.0022(17) 0.7640(9) 0.121(7) Uani 0.227(6) 1 d P G 2
F21B F 0.4961(12) -1.857(2) 0.7818(7) 0.114(5) Uani 0.227(6) 1 d P G 2
F19C F 0.5619(4) -1.8229(13) 0.7900(5) 0.074(2) Uani 0.438(7) 1 d P G 3
F20C F 0.5646(15) -1.9689(18) 0.7646(6) 0.121(7) Uani 0.438(7) 1 d P G 3
F21C F 0.4834(7) -1.9028(11) 0.7654(4) 0.114(5) Uani 0.438(7) 1 d P G 3
F22 F 0.7439(10) -2.310(6) 1.0535(13) 0.105(5) Uani 0.512(4) 1 d PD H 1
F23 F 0.8134(7) -2.3259(18) 1.1190(12) 0.091(5) Uani 0.512(4) 1 d PD H 1
F24 F 0.8270(14) -2.2628(18) 1.0511(11) 0.086(3) Uani 0.512(4) 1 d PD H 1
F22B F 0.7531(13) -2.314(4) 1.083(3) 0.105(5) Uani 0.081(12) 1 d PD H 2
F23B F 0.8390(19) -2.294(4) 1.126(2) 0.091(5) Uani 0.081(12) 1 d PD H 2
F24B F 0.814(3) -2.253(6) 1.048(2) 0.086(3) Uani 0.081(12) 1 d PD H 2
F22C F 0.7401(14) -2.314(8) 1.0469(19) 0.105(5) Uani 0.407(13) 1 d P H 3
F23C F 0.7939(10) -2.337(3) 1.1156(17) 0.091(5) Uani 0.407(13) 1 d P H 3
F24C F 0.8227(18) -2.282(3) 1.0585(15) 0.086(3) Uani 0.407(13) 1 d P H 3
F25 F 0.34392(18) -1.7760(9) 0.8794(3) 0.099(3) Uani 0.649(4) 1 d P I 1
F26 F 0.3762(3) -1.8025(8) 0.9551(3) 0.095(3) Uani 0.649(4) 1 d P I 1
F27 F 0.3861(6) -1.9013(9) 0.9103(10) 0.198(9) Uani 0.649(4) 1 d P I 1
F25B F 0.3732(13) -1.881(2) 0.8664(9) 0.068(9) Uani 0.154(8) 1 d P I 2
F26B F 0.3502(13) -1.756(3) 0.9108(15) 0.095(3) Uani 0.154(8) 1 d P I 2
F27B F 0.3905(8) -1.8682(16) 0.9429(8) 0.037(5) Uiso 0.154(8) 1 d P I 2
F25C F 0.3569(11) -1.842(2) 0.8715(10) 0.065(7) Uiso 0.197(8) 1 d P I 3
F26C F 0.3667(11) -1.746(3) 0.9446(12) 0.095(3) Uani 0.197(8) 1 d P I 3
F27C F 0.4023(10) -1.927(2) 0.9296(6) 0.056(7) Uani 0.197(8) 1 d P I 3
F28 F 0.5860(10) -1.6179(16) 1.2549(5) 0.085(4) Uani 0.372(4) 1 d P J 1
F29 F 0.6003(11) -1.5329(13) 1.1965(10) 0.090(5) Uani 0.372(4) 1 d P J 1
F30 F 0.5270(13) -1.607(3) 1.1897(9) 0.111(12) Uani 0.372(4) 1 d P J 1
F28B F 0.6207(8) -1.5581(16) 1.2253(10) 0.085(4) Uani 0.291(11) 1 d P J 2
F29B F 0.541(2) -1.566(3) 1.1688(15) 0.18(3) Uani 0.291(11) 1 d P J 2
F30B F 0.560(2) -1.646(2) 1.2443(17) 0.172(17) Uani 0.291(11) 1 d P J 2
F28C F 0.6093(9) -1.5839(13) 1.2484(8) 0.085(4) Uani 0.337(11) 1 d P J 3
F29C F 0.5753(13) -1.5331(17) 1.1754(8) 0.099(9) Uani 0.337(11) 1 d P J 3
F30C F 0.5268(12) -1.626(3) 1.2106(12) 0.107(11) Uani 0.337(11) 1 d P J 3
F31 F 0.5743(12) -1.2432(12) 0.8719(8) 0.085(4) Uani 0.646(4) 1 d P K 1
F32 F 0.5435(6) -1.3111(9) 0.9315(6) 0.105(4) Uani 0.646(4) 1 d P K 1
F33 F 0.6246(5) -1.2422(6) 0.9421(5) 0.080(2) Uani 0.646(4) 1 d P K 1
F31B F 0.572(4) -1.264(4) 0.864(2) 0.085(4) Uani 0.231(14) 1 d P K 2
F32B F 0.535(2) -1.321(3) 0.9095(15) 0.105(4) Uani 0.231(14) 1 d P K 2
F33B F 0.6053(14) -1.2623(19) 0.9517(12) 0.080(2) Uani 0.231(14) 1 d P K 2
F31C F 0.5487(13) -1.274(2) 0.8752(12) 0.085(4) Uani 0.123(14) 1 d PD K 3
F32C F 0.5644(16) -1.303(4) 0.9465(12) 0.105(4) Uani 0.123(14) 1 d PD K 3
F33C F 0.6188(16) -1.230(2) 0.9203(15) 0.080(2) Uani 0.123(14) 1 d PD K 3
F34 F 0.8017(5) -1.7835(13) 1.2233(4) 0.110(5) Uani 0.625(4) 1 d P L 1
F35 F 0.7684(4) -1.7044(9) 1.2746(3) 0.109(3) Uani 0.625(4) 1 d P L 1
F36 F 0.8479(5) -1.6657(12) 1.2586(4) 0.144(4) Uani 0.625(4) 1 d P L 1
F34B F 0.7783(19) -1.783(5) 1.2227(18) 0.110(5) Uani 0.187(9) 1 d P L 2
F35B F 0.7911(15) -1.640(3) 1.2802(9) 0.109(3) Uani 0.187(9) 1 d P L 2
F36B F 0.849(2) -1.652(5) 1.2378(14) 0.144(4) Uani 0.187(9) 1 d P L 2
F34C F 0.8270(11) -1.7435(16) 1.2246(11) 0.110(5) Uani 0.188(9) 1 d PD L 3
F35C F 0.7665(13) -1.7401(19) 1.2565(9) 0.109(3) Uani 0.188(9) 1 d PD L 3
F36C F 0.8226(10) -1.638(2) 1.2700(10) 0.144(4) Uani 0.188(9) 1 d PD L 3
O3 O 0.5572(4) -1.5184(6) 1.0313(3) 0.0193(12) Uiso 0.348(4) 1 d P . .
O3B O 0.5564(4) -1.4809(7) 1.0412(3) 0.0193(12) Uiso 0.393(14) 1 d P . .
O3D O 0.5394(12) -1.5005(17) 1.0404(10) 0.0193(12) Uiso 0.136(15) 1 d P . .
O3C O 0.5388(10) -1.5013(15) 1.0197(11) 0.0193(12) Uiso 0.124(10) 1 d P . .

loop_
_atom_site_aniso_label
_atom_site_aniso_U_11
_atom_site_aniso_U_22
_atom_site_aniso_U_33
_atom_site_aniso_U_23
_atom_site_aniso_U_13
_atom_site_aniso_U_12
Mo1 0.01999(13) 0.02025(14) 0.01823(14) -0.00116(10) 0.00145(10) -0.00271(10)
Mo2 0.02031(13) 0.02113(14) 0.01790(14) -0.00078(10) 0.00118(10) -0.00275(10)
Mo3 0.02036(13) 0.02316(14) 0.02030(14) 0.00216(11) 0.00270(11) -0.00009(10)
Mo4 0.02193(14) 0.02664(15) 0.01975(14) 0.00235(11) 0.00333(11) -0.00045(11)
O1 0.0195(11) 0.0233(11) 0.0238(12) 0.0004(9) 0.0034(9) -0.0026(8)
O2 0.0229(11) 0.0249(12) 0.0220(12) 0.0007(9) 0.0039(9) -0.0015(9)
N1 0.0264(14) 0.0220(13) 0.0203(14) -0.0005(11) 0.0017(11) -0.0038(11)
N2 0.0308(15) 0.0222(14) 0.0203(14) -0.0040(11) 0.0015(12) -0.0042(11)
N3 0.0243(14) 0.0262(14) 0.0229(14) -0.0013(11) 0.0041(11) -0.0020(11)
N4 0.0216(14) 0.0280(14) 0.0245(15) -0.0025(11) 0.0030(11) -0.0049(11)
N5 0.0223(13) 0.0189(13) 0.0269(15) -0.0007(11) 0.0019(11) -0.0027(10)
N6 0.0246(14) 0.0221(14) 0.0255(15) 0.0017(11) 0.0040(12) -0.0002(11)
N7 0.0256(14) 0.0250(14) 0.0282(15) 0.0021(12) 0.0044(12) -0.0005(11)
N8 0.0258(14) 0.0263(15) 0.0326(16) 0.0094(12) 0.0059(13) 0.0001(11)
N9 0.0219(14) 0.0323(15) 0.0270(15) 0.0046(12) 0.0037(12) 0.0012(11)
N10 0.0275(15) 0.0342(16) 0.0247(15) 0.0043(12) 0.0074(12) 0.0010(12)
N11 0.0283(15) 0.0223(14) 0.0305(16) 0.0013(12) 0.0060(12) -0.0015(11)
N12 0.0298(15) 0.0324(16) 0.0247(15) -0.0031(12) 0.0049(12) -0.0051(12)
C1 0.0283(17) 0.0220(16) 0.0237(17) -0.0013(13) 0.0042(14) 0.0014(13)
C2 0.0270(17) 0.0308(18) 0.0252(18) -0.0003(14) 0.0012(14) -0.0008(14)
C3 0.036(2) 0.040(2) 0.0247(19) -0.0030(16) 0.0004(16) 0.0017(16)
C4 0.052(2) 0.047(2) 0.027(2) 0.0081(17) 0.0068(18) 0.0076(19)
C5 0.058(3) 0.033(2) 0.033(2) 0.0091(16) 0.0142(19) -0.0023(18)
C6 0.039(2) 0.0263(17) 0.0301(19) 0.0000(15) 0.0060(16) -0.0046(15)
C7 0.061(3) 0.073(4) 0.032(3) -0.006(2) -0.002(2) -0.011(3)
C8 0.0263(17) 0.0200(16) 0.0287(18) 0.0004(13) 0.0052(14) -0.0040(12)
C9 0.0217(16) 0.0229(16) 0.0242(17) -0.0019(13) 0.0007(13) -0.0011(12)
C10 0.0327(19) 0.0300(18) 0.0264(18) -0.0024(14) 0.0035(15) -0.0036(14)
C11 0.0326(19) 0.0302(19) 0.038(2) -0.0057(16) 0.0039(16) -0.0081(15)
C12 0.045(2) 0.038(2) 0.035(2) -0.0157(17) 0.0027(18) -0.0094(17)
C13 0.055(3) 0.045(2) 0.029(2) -0.0093(17) 0.0123(18) -0.0086(19)
C14 0.038(2) 0.0302(19) 0.034(2) -0.0056(15) 0.0116(16) -0.0073(15)
C15 0.060(3) 0.044(3) 0.054(3) -0.007(2) 0.010(2) -0.027(2)
C16 0.0213(16) 0.0322(18) 0.0248(17) -0.0029(14) 0.0032(13) 0.0063(13)
C17 0.0230(17) 0.038(2) 0.0263(18) -0.0025(15) 0.0032(14) 0.0015(14)
C18 0.035(2) 0.050(2) 0.030(2) 0.0053(17) 0.0095(16) 0.0082(17)
C19 0.067(3) 0.069(3) 0.027(2) -0.009(2) 0.014(2) -0.003(2)
C20 0.073(3) 0.063(3) 0.036(2) -0.021(2) 0.011(2) -0.018(2)
C21 0.045(2) 0.040(2) 0.032(2) -0.0090(17) 0.0085(17) -0.0086(17)
C22 0.048(3) 0.072(3) 0.037(2) 0.016(2) 0.015(2) 0.004(2)
C23 0.0237(16) 0.0259(17) 0.0290(18) 0.0005(14) 0.0057(14) -0.0013(13)
C24 0.0215(16) 0.0324(18) 0.0236(17) 0.0014(14) 0.0006(13) -0.0039(13)
C25 0.0251(17) 0.037(2) 0.0281(19) -0.0027(15) 0.0036(14) -0.0014(14)
C26 0.0286(18) 0.039(2) 0.032(2) -0.0061(16) -0.0012(15) -0.0001(15)
C27 0.035(2) 0.049(2) 0.042(2) -0.0028(19) -0.0140(18) 0.0046(18)
C28 0.047(3) 0.043(2) 0.066(3) -0.008(2) -0.017(2) 0.016(2)
C29 0.042(2) 0.034(2) 0.051(3) -0.0088(19) -0.0073(19) 0.0040(17)
C30 0.041(3) 0.061(3) 0.052(3) -0.017(3) -0.014(2) 0.005(2)
C31 0.0228(16) 0.0223(16) 0.0280(18) -0.0028(13) 0.0063(14) -0.0049(12)
C32 0.0295(18) 0.0260(17) 0.034(2) -0.0013(15) 0.0055(15) -0.0031(14)
C33 0.040(2) 0.0267(19) 0.048(2) -0.0085(17) 0.0133(18) -0.0050(15)
C34 0.042(2) 0.039(2) 0.048(3) -0.0185(19) 0.0039(19) -0.0105(17)
C35 0.039(2) 0.040(2) 0.045(2) -0.0115(19) -0.0066(18) -0.0019(17)
C36 0.0318(19) 0.0259(18) 0.036(2) -0.0052(15) 0.0007(16) -0.0010(14)
C37 0.049(3) 0.030(2) 0.074(3) -0.013(2) 0.009(2) -0.0025(19)
C38 0.0274(17) 0.0203(16) 0.0281(18) 0.0020(13) 0.0063(14) -0.0002(12)
C39 0.0281(17) 0.0292(18) 0.0232(17) 0.0070(14) 0.0028(14) -0.0051(13)
C40 0.041(2) 0.0330(19) 0.0277(19) 0.0026(15) 0.0035(16) -0.0005(16)
C41 0.052(2) 0.046(2) 0.023(2) 0.0037(17) -0.0011(18) -0.0069(19)
C42 0.051(3) 0.062(3) 0.033(2) 0.013(2) -0.013(2) 0.004(2)
C43 0.054(3) 0.048(3) 0.049(3) 0.008(2) -0.005(2) 0.018(2)
C44 0.039(2) 0.034(2) 0.040(2) -0.0007(17) -0.0002(18) 0.0077(16)
C45 0.097(5) 0.075(4) 0.031(3) -0.005(3) -0.012(3) -0.001(3)
C46 0.0304(18) 0.0214(16) 0.039(2) -0.0007(15) 0.0026(16) 0.0003(13)
C47 0.037(2) 0.037(2) 0.033(2) 0.0019(17) 0.0012(17) 0.0001(16)
C48 0.054(3) 0.052(3) 0.042(3) -0.006(2) -0.009(2) 0.007(2)
C49 0.056(3) 0.054(3) 0.070(4) -0.005(3) -0.031(3) -0.009(2)
C50 0.050(3) 0.052(3) 0.091(4) 0.015(3) -0.015(3) -0.024(2)
C51 0.037(2) 0.042(2) 0.054(3) 0.014(2) -0.0019(19) -0.0107(17)
C52 0.091(5) 0.101(5) 0.037(3) -0.007(3) -0.012(3) 0.010(4)
C53 0.0280(17) 0.0246(17) 0.0324(19) 0.0033(14) 0.0067(15) -0.0028(13)
C54 0.0238(17) 0.039(2) 0.037(2) 0.0168(16) 0.0089(15) 0.0009(14)
C55 0.0302(19) 0.036(2) 0.055(3) 0.0154(18) 0.0166(18) 0.0033(15)
C56 0.038(2) 0.049(3) 0.077(4) 0.034(2) 0.023(2) 0.0080(19)
C57 0.045(3) 0.075(4) 0.076(4) 0.048(3) 0.013(3) 0.020(2)
C58 0.044(3) 0.084(4) 0.048(3) 0.027(3) 0.003(2) 0.003(2)
C59 0.040(2) 0.053(3) 0.037(2) 0.0175(19) 0.0061(18) 0.0027(18)
C60 0.063(3) 0.045(3) 0.134(6) 0.042(3) 0.039(4) 0.022(3)
C61 0.0244(17) 0.0338(18) 0.0279(18) 0.0020(15) 0.0063(14) 0.0034(14)
C62 0.035(2) 0.048(2) 0.030(2) 0.0108(17) 0.0062(16) -0.0051(17)
C63 0.031(2) 0.060(3) 0.036(2) 0.0054(19) 0.0046(17) -0.0084(18)
C64 0.032(2) 0.071(3) 0.033(2) 0.010(2) -0.0031(17) 0.0014(19)
C65 0.043(2) 0.066(3) 0.032(2) 0.020(2) 0.0042(18) -0.001(2)
C66 0.0263(19) 0.054(2) 0.039(2) 0.0133(19) 0.0079(16) -0.0055(17)
C67 0.043(3) 0.116(6) 0.052(3) 0.018(4) -0.006(3) -0.024(3)
C68 0.0254(17) 0.0317(18) 0.0312(19) 0.0012(15) 0.0096(15) 0.0003(14)
C69 0.0228(17) 0.046(2) 0.0280(19) -0.0007(16) 0.0063(14) -0.0055(15)
C70 0.036(2) 0.051(2) 0.036(2) -0.0023(18) 0.0096(17) -0.0017(17)
C71 0.041(2) 0.073(3) 0.033(2) -0.012(2) 0.0119(19) -0.005(2)
C72 0.060(3) 0.093(4) 0.031(2) -0.003(3) 0.017(2) -0.008(3)
C73 0.056(3) 0.079(4) 0.039(3) 0.025(2) 0.007(2) -0.002(3)
C74 0.038(2) 0.051(2) 0.033(2) 0.0081(18) 0.0074(17) 0.0011(18)
C75 0.078(4) 0.100(5) 0.050(3) -0.027(3) 0.027(3) 0.000(4)
C76 0.0278(18) 0.0281(18) 0.033(2) 0.0046(15) 0.0078(15) -0.0024(14)
C77 0.040(2) 0.035(2) 0.036(2) 0.0044(16) 0.0151(17) 0.0045(16)
C78 0.047(2) 0.039(2) 0.046(2) 0.0143(18) 0.022(2) 0.0152(18)
C79 0.055(3) 0.054(3) 0.046(3) 0.028(2) 0.022(2) 0.020(2)
C80 0.058(3) 0.050(3) 0.033(2) 0.0101(19) 0.019(2) 0.007(2)
C81 0.042(2) 0.0307(19) 0.036(2) 0.0062(16) 0.0125(17) 0.0022(16)
C82 0.092(4) 0.057(3) 0.064(4) 0.028(3) 0.031(3) 0.040(3)
C83 0.0322(18) 0.0242(17) 0.034(2) -0.0017(15) 0.0097(15) 0.0005(14)
C84 0.0316(19) 0.039(2) 0.030(2) -0.0071(16) 0.0074(16) -0.0078(15)
C85 0.039(2) 0.059(3) 0.028(2) -0.0075(18) 0.0059(17) -0.0018(19)
C86 0.049(3) 0.097(4) 0.032(2) -0.010(3) 0.006(2) -0.002(3)
C87 0.074(4) 0.101(5) 0.039(3) -0.032(3) 0.012(3) -0.015(3)
C88 0.095(4) 0.069(4) 0.054(3) -0.031(3) 0.022(3) -0.006(3)
C89 0.068(3) 0.044(2) 0.045(3) -0.011(2) 0.015(2) -0.002(2)
C90 0.089(5) 0.174(8) 0.025(3) -0.007(4) -0.005(3) 0.030(5)
F1 0.054(15) 0.074(8) 0.077(11) -0.021(9) -0.022(11) -0.023(10)
F2 0.076(15) 0.22(5) 0.031(9) -0.043(17) 0.005(9) -0.069(19)
F3 0.032(4) 0.089(13) 0.073(16) 0.003(10) -0.003(9) 0.000(6)
F1B 0.05(2) 0.08(2) 0.061(11) 0.014(12) -0.026(13) -0.036(19)
F2B 0.16(4) 0.18(4) 0.08(3) -0.09(3) 0.07(3) -0.10(3)
F3B 0.13(5) 0.114(18) 0.10(5) 0.03(3) -0.08(3) -0.02(3)
F1C 0.10(2) 0.048(11) 0.09(3) -0.034(14) -0.003(16) -0.016(11)
F2C 0.12(3) 0.10(2) 0.029(17) 0.013(17) -0.019(16) -0.02(2)
F3C 0.049(16) 0.13(5) 0.045(13) -0.011(17) 0.003(11) -0.05(2)
F4 0.066(3) 0.051(3) 0.078(3) 0.028(3) 0.000(3) -0.017(2)
F5 0.096(5) 0.064(3) 0.081(3) -0.027(2) 0.024(3) -0.057(4)
F6 0.047(4) 0.058(3) 0.144(7) 0.037(4) 0.041(4) 0.004(3)
F4B 0.066(3) 0.051(3) 0.078(3) 0.028(3) 0.000(3) -0.017(2)
F5B 0.096(5) 0.064(3) 0.081(3) -0.027(2) 0.024(3) -0.057(4)
F4C 0.066(3) 0.051(3) 0.078(3) 0.028(3) 0.000(3) -0.017(2)
F5C 0.096(5) 0.064(3) 0.081(3) -0.027(2) 0.024(3) -0.057(4)
F6C 0.040(17) 0.028(13) 0.18(5) 0.06(2) 0.04(2) 0.020(12)
F7 0.071(7) 0.106(11) 0.056(15) 0.055(11) 0.008(7) 0.011(6)
F8 0.13(2) 0.091(19) 0.049(6) -0.021(11) 0.047(13) -0.065(15)
F9 0.069(10) 0.086(11) 0.105(13) 0.028(8) 0.060(10) 0.018(7)
F7C 0.119(19) 0.121(14) 0.028(5) 0.027(6) 0.000(9) -0.050(14)
F8C 0.094(8) 0.062(9) 0.066(9) 0.002(7) 0.043(6) -0.020(6)
F9C 0.064(7) 0.085(11) 0.114(12) 0.031(8) 0.054(8) 0.015(6)
F11 0.16(2) 0.14(3) 0.11(2) -0.085(17) 0.065(16) -0.039(16)
F12 0.132(19) 0.033(9) 0.13(2) -0.011(9) -0.092(19) 0.016(9)
F11B 0.063(6) 0.052(7) 0.060(9) -0.019(6) 0.010(6) 0.007(5)
F12B 0.098(9) 0.062(8) 0.093(9) -0.029(7) 0.045(7) -0.045(6)
F13 0.043(4) 0.032(3) 0.151(9) -0.012(5) 0.011(4) 0.010(3)
F14 0.100(7) 0.033(4) 0.121(7) 0.016(4) 0.057(5) 0.001(3)
F13B 0.043(4) 0.032(3) 0.151(9) -0.012(5) 0.011(4) 0.010(3)
F14B 0.100(7) 0.033(4) 0.121(7) 0.016(4) 0.057(5) 0.001(3)
F13C 0.043(4) 0.032(3) 0.151(9) -0.012(5) 0.011(4) 0.010(3)
F14C 0.100(7) 0.033(4) 0.121(7) 0.016(4) 0.057(5) 0.001(3)
F15C 0.128(6) 0.037(4) 0.093(6) -0.034(4) 0.017(4) 0.000(3)
F16 0.127(10) 0.047(3) 0.047(3) -0.013(3) 0.000(6) -0.002(5)
F17 0.182(11) 0.087(5) 0.021(4) -0.004(4) 0.026(6) 0.006(5)
F18 0.101(7) 0.118(9) 0.082(8) -0.042(7) -0.043(5) -0.020(5)
F16B 0.127(10) 0.047(3) 0.047(3) -0.013(3) 0.000(6) -0.002(5)
F17B 0.182(11) 0.087(5) 0.021(4) -0.004(4) 0.026(6) 0.006(5)
F18B 0.101(7) 0.118(9) 0.082(8) -0.042(7) -0.043(5) -0.020(5)
F16C 0.127(10) 0.047(3) 0.047(3) -0.013(3) 0.000(6) -0.002(5)
F17C 0.182(11) 0.087(5) 0.021(4) -0.004(4) 0.026(6) 0.006(5)
F18C 0.101(7) 0.118(9) 0.082(8) -0.042(7) -0.043(5) -0.020(5)
F19 0.084(7) 0.089(4) 0.045(3) 0.028(3) 0.007(6) -0.007(7)
F20 0.22(2) 0.097(7) 0.043(7) -0.019(7) 0.021(11) 0.012(10)
F21 0.101(8) 0.144(17) 0.058(6) 0.032(9) -0.053(4) -0.009(6)
F19B 0.084(7) 0.089(4) 0.045(3) 0.028(3) 0.007(6) -0.007(7)
F20B 0.22(2) 0.097(7) 0.043(7) -0.019(7) 0.021(11) 0.012(10)
F21B 0.101(8) 0.144(17) 0.058(6) 0.032(9) -0.053(4) -0.009(6)
F19C 0.084(7) 0.089(4) 0.045(3) 0.028(3) 0.007(6) -0.007(7)
F20C 0.22(2) 0.097(7) 0.043(7) -0.019(7) 0.021(11) 0.012(10)
F21C 0.101(8) 0.144(17) 0.058(6) 0.032(9) -0.053(4) -0.009(6)
F22 0.079(4) 0.040(6) 0.189(11) -0.009(11) 0.023(5) 0.006(5)
F23 0.064(13) 0.059(7) 0.159(7) 0.064(6) 0.046(13) 0.027(10)
F24 0.096(5) 0.045(9) 0.141(9) 0.040(5) 0.076(5) 0.023(6)
F22B 0.079(4) 0.040(6) 0.189(11) -0.009(11) 0.023(5) 0.006(5)
F23B 0.064(13) 0.059(7) 0.159(7) 0.064(6) 0.046(13) 0.027(10)
F24B 0.096(5) 0.045(9) 0.141(9) 0.040(5) 0.076(5) 0.023(6)
F22C 0.079(4) 0.040(6) 0.189(11) -0.009(11) 0.023(5) 0.006(5)
F23C 0.064(13) 0.059(7) 0.159(7) 0.064(6) 0.046(13) 0.027(10)
F24C 0.096(5) 0.045(9) 0.141(9) 0.040(5) 0.076(5) 0.023(6)
F25 0.021(2) 0.197(9) 0.071(4) 0.051(5) -0.002(2) -0.014(3)
F26 0.059(3) 0.166(10) 0.070(4) 0.011(5) 0.034(3) -0.037(5)
F27 0.103(10) 0.075(8) 0.44(3) -0.017(15) 0.120(15) -0.038(7)
F25B 0.063(16) 0.054(16) 0.064(15) 0.015(13) -0.030(13) -0.048(14)
F26B 0.059(3) 0.166(10) 0.070(4) 0.011(5) 0.034(3) -0.037(5)
F26C 0.059(3) 0.166(10) 0.070(4) 0.011(5) 0.034(3) -0.037(5)
F27C 0.057(11) 0.074(17) 0.039(8) 0.014(8) 0.016(7) -0.041(11)
F28 0.099(8) 0.105(9) 0.050(5) -0.040(6) 0.015(6) -0.011(5)
F29 0.125(17) 0.086(9) 0.065(13) -0.029(11) 0.038(12) 0.000(10)
F30 0.076(11) 0.19(2) 0.059(17) -0.061(17) 0.004(12) 0.048(13)
F28B 0.099(8) 0.105(9) 0.050(5) -0.040(6) 0.015(6) -0.011(5)
F29B 0.22(4) 0.18(4) 0.09(2) -0.09(2) -0.02(2) 0.14(4)
F30B 0.22(3) 0.18(2) 0.18(3) -0.14(3) 0.17(3) -0.12(3)
F28C 0.099(8) 0.105(9) 0.050(5) -0.040(6) 0.015(6) -0.011(5)
F29C 0.16(3) 0.087(11) 0.035(11) -0.016(9) -0.002(12) 0.048(14)
F30C 0.061(11) 0.17(2) 0.10(2) -0.09(2) 0.036(15) -0.007(12)
F31 0.142(6) 0.049(8) 0.074(7) 0.030(5) 0.044(6) 0.056(8)
F32 0.108(7) 0.091(4) 0.150(11) 0.041(7) 0.096(10) 0.060(5)
F33 0.132(7) 0.048(4) 0.064(6) 0.006(3) 0.033(4) 0.036(4)
F31B 0.142(6) 0.049(8) 0.074(7) 0.030(5) 0.044(6) 0.056(8)
F32B 0.108(7) 0.091(4) 0.150(11) 0.041(7) 0.096(10) 0.060(5)
F33B 0.132(7) 0.048(4) 0.064(6) 0.006(3) 0.033(4) 0.036(4)
F31C 0.142(6) 0.049(8) 0.074(7) 0.030(5) 0.044(6) 0.056(8)
F32C 0.108(7) 0.091(4) 0.150(11) 0.041(7) 0.096(10) 0.060(5)
F33C 0.132(7) 0.048(4) 0.064(6) 0.006(3) 0.033(4) 0.036(4)
F34 0.118(13) 0.138(6) 0.055(3) 0.028(4) -0.014(8) 0.043(10)
F35 0.164(7) 0.133(8) 0.042(4) 0.020(5) 0.045(5) 0.040(6)
F36 0.080(5) 0.221(9) 0.090(8) 0.026(8) -0.053(8) 0.028(5)
F34B 0.118(13) 0.138(6) 0.055(3) 0.028(4) -0.014(8) 0.043(10)
F35B 0.164(7) 0.133(8) 0.042(4) 0.020(5) 0.045(5) 0.040(6)
F36B 0.080(5) 0.221(9) 0.090(8) 0.026(8) -0.053(8) 0.028(5)
F34C 0.118(13) 0.138(6) 0.055(3) 0.028(4) -0.014(8) 0.043(10)
F35C 0.164(7) 0.133(8) 0.042(4) 0.020(5) 0.045(5) 0.040(6)
F36C 0.080(5) 0.221(9) 0.090(8) 0.026(8) -0.053(8) 0.028(5)

loop_
_atom_type_symbol
_atom_type_description
_atom_type_scat_dispersion_real
_atom_type_scat_dispersion_imag
_atom_type_scat_source
C C 0.0033 0.0016 'International Tables Vol C Tables 4.2.6.8 and 6.1.1.4'
H H 0.0000 0.0000 'International Tables Vol C Tables 4.2.6.8 and 6.1.1.4'
N N 0.0061 0.0033 'International Tables Vol C Tables 4.2.6.8 and 6.1.1.4'
O O 0.0106 0.0060 'International Tables Vol C Tables 4.2.6.8 and 6.1.1.4'
F F 0.0171 0.0103 'International Tables Vol C Tables 4.2.6.8 and 6.1.1.4'
Mo Mo -1.6832 0.6857 'International Tables Vol C Tables 4.2.6.8 and 6.1.1.4'

loop_
_geom_angle_atom_site_label_1
_geom_angle_atom_site_label_2
_geom_angle_atom_site_label_3
_geom_angle
O1 Mo1 Mo2 104.63(7)
O1 Mo1 N3 161.21(10)
Mo2 Mo1 N3 92.18(7)
O1 Mo1 N1 87.14(10)
Mo2 Mo1 N1 91.45(7)
N3 Mo1 N1 84.04(10)
O1 Mo1 N5 99.28(9)
Mo2 Mo1 N5 91.22(7)
N3 Mo1 N5 88.53(10)
N1 Mo1 N5 172.19(10)
O2 Mo2 N2 96.65(10)
O2 Mo2 Mo1 104.06(7)
N2 Mo2 Mo1 91.87(7)
O2 Mo2 N6 89.95(10)
N2 Mo2 N6 171.13(10)
Mo1 Mo2 N6 92.27(7)
O2 Mo2 N4 163.01(10)
N2 Mo2 N4 88.65(11)
Mo1 Mo2 N4 91.85(7)
N6 Mo2 N4 83.38(10)
O1 Mo3 Mo4 104.28(7)
O1 Mo3 N9 160.10(10)
Mo4 Mo3 N9 93.39(8)
O1 Mo3 N11 99.76(10)
Mo4 Mo3 N11 90.86(8)
N9 Mo3 N11 88.87(11)
O1 Mo3 N7 88.46(10)
Mo4 Mo3 N7 90.25(8)
N9 Mo3 N7 82.30(11)
N11 Mo3 N7 171.15(10)
O2 Mo4 Mo3 104.32(7)
O2 Mo4 N8 93.39(10)
Mo3 Mo4 N8 92.39(8)
O2 Mo4 N12 89.09(10)
Mo3 Mo4 N12 92.64(8)
N8 Mo4 N12 173.67(11)
O2 Mo4 N10 164.51(10)
Mo3 Mo4 N10 90.48(8)
N8 Mo4 N10 90.47(11)
N12 Mo4 N10 85.64(11)
Mo3 O1 Mo1 148.23(12)
Mo4 O2 Mo2 148.72(13)
C8 N1 C1 119.2(3)
C8 N1 Mo1 117.3(2)
C1 N1 Mo1 123.4(2)
C8 N2 C9 119.4(3)
C8 N2 Mo2 118.2(2)
C9 N2 Mo2 121.6(2)
C23 N3 C16 118.7(3)
C23 N3 Mo1 118.0(2)
C16 N3 Mo1 120.8(2)
C23 N4 C24 118.4(3)
C23 N4 Mo2 117.1(2)
C24 N4 Mo2 123.4(2)
C38 N5 C31 117.8(3)
C38 N5 Mo1 117.4(2)
C31 N5 Mo1 124.7(2)
C38 N6 C39 120.6(3)
C38 N6 Mo2 117.5(2)
C39 N6 Mo2 121.9(2)
C53 N7 C46 118.7(3)
C53 N7 Mo3 117.5(2)
C46 N7 Mo3 123.4(2)
C53 N8 C54 119.1(3)
C53 N8 Mo4 116.3(2)
C54 N8 Mo4 124.5(2)
C68 N9 C61 119.4(3)
C68 N9 Mo3 116.7(2)
C61 N9 Mo3 123.2(2)
C68 N10 C69 117.6(3)
C68 N10 Mo4 118.6(2)
C69 N10 Mo4 122.6(2)
C83 N11 C76 118.3(3)
C83 N11 Mo3 117.9(2)
C76 N11 Mo3 123.0(2)
C83 N12 C84 120.5(3)
C83 N12 Mo4 116.7(2)
C84 N12 Mo4 122.7(2)
C6 C1 C2 118.7(3)
C6 C1 N1 123.1(3)
C2 C1 N1 118.1(3)
C3 C2 C1 119.8(3)
C4 C3 C2 121.5(4)
C4 C3 C7 120.4(4)
C2 C3 C7 118.2(4)
C3 C4 C5 118.9(4)
C6 C5 C4 120.3(4)
C5 C6 C1 120.7(3)
F3B C7 F1C 132(2)
F3B C7 F2 65(3)
F1C C7 F2 83(2)
F3B C7 F3C 65(2)
F1C C7 F3C 110.7(18)
F2 C7 F3C 120.8(18)
F3B C7 F1 128(2)
F2 C7 F1 112(2)
F3C C7 F1 78.8(16)
F3B C7 F2C 49(4)
F1C C7 F2C 104(3)
F3C C7 F2C 113(3)
F1 C7 F2C 132(3)
F1C C7 F3 132.4(18)
F2 C7 F3 100.5(15)
F1 C7 F3 105.6(11)
F2C C7 F3 87(3)
F3B C7 F1B 109(2)
F1C C7 F1B 56(2)
F2 C7 F1B 120(3)
F3C C7 F1B 56(2)
F2C C7 F1B 134(3)
F3 C7 F1B 82.5(17)
F3B C7 F2B 104(2)
F1C C7 F2B 46(2)
F3C C7 F2B 139(3)
F1 C7 F2B 80(3)
F2C C7 F2B 61(4)
F3 C7 F2B 135(2)
F1B C7 F2B 98(3)
F3B C7 C3 115.2(14)
F1C C7 C3 110.8(13)
F2 C7 C3 116.0(16)
F3C C7 C3 111.7(14)
F1 C7 C3 111.7(10)
F2C C7 C3 106(3)
F3 C7 C3 109.9(9)
F1B C7 C3 119.1(16)
F2B C7 C3 109(2)
N1 C8 N2 120.1(3)
C10 C9 C14 119.2(3)
C10 C9 N2 122.3(3)
C14 C9 N2 118.3(3)
C11 C10 C9 119.2(3)
C12 C11 C10 121.6(3)
C12 C11 C15 121.1(4)
C10 C11 C15 117.2(4)
C11 C12 C13 118.9(3)
C14 C13 C12 120.5(4)
C13 C14 C9 120.6(3)
F4B C15 F4C 61(3)
F4B C15 F6B 98(3)
F4C C15 F6B 50.8(16)
F4B C15 F6 113(2)
F4C C15 F6 78.8(16)
F4B C15 F5 62(2)
F4C C15 F5 120.6(18)
F6B C15 F5 124.2(14)
F6 C15 F5 108.4(5)
F6B C15 F4 80.1(13)
F6 C15 F4 106.7(5)
F5 C15 F4 100.1(5)
F4B C15 F5C 61(3)
F4C C15 F5C 122(2)
F6B C15 F5C 142(2)
F6 C15 F5C 127.1(19)
F4 C15 F5C 95(2)
F4B C15 F5B 100(3)
F4C C15 F5B 136(2)
F6B C15 F5B 99.7(19)
F6 C15 F5B 73.4(18)
F4 C15 F5B 136.2(18)
F5C C15 F5B 58(2)
F4B C15 C11 129.4(19)
F4C C15 C11 114.4(16)
F6B C15 C11 116.9(14)
F6 C15 C11 114.6(4)
F5 C15 C11 114.6(5)
F4 C15 C11 111.3(4)
F5C C15 C11 100.1(19)
F5B C15 C11 107.6(15)
F4B C15 F6C 125(2)
F4C C15 F6C 113(2)
F5 C15 F6C 85(2)
F4 C15 F6C 137.5(16)
F5C C15 F6C 101.0(17)
C11 C15 F6C 104.1(12)
C17 C16 C21 119.5(3)
C17 C16 N3 121.3(3)
C21 C16 N3 118.9(3)
C18 C17 C16 120.1(3)
C17 C18 C19 120.2(4)
C17 C18 C22 120.0(4)
C19 C18 C22 119.8(4)
C20 C19 C18 119.7(4)
C19 C20 C21 120.7(4)
C20 C21 C16 119.8(4)
F8 C22 F7 110(2)
F8B C22 F7 132(4)
F8 C22 F7C 116.5(18)
F8B C22 F7C 123(4)
F8 C22 F9C 74.3(12)
F7 C22 F9C 125.1(15)
F7C C22 F9C 108.3(14)
F8 C22 F9B 124(3)
F8B C22 F9B 90(4)
F7 C22 F9B 77(3)
F7C C22 F9B 58(3)
F9C C22 F9B 60(3)
F8 C22 F7B 56(3)
F8B C22 F7B 96(4)
F7 C22 F7B 58(3)
F7C C22 F7B 72(3)
F9C C22 F7B 119(2)
F9B C22 F7B 122(4)
F8 C22 F9 108.2(12)
F8B C22 F9 66(3)
F7 C22 F9 105.0(17)
F7C C22 F9 86.0(14)
F7B C22 F9 137(2)
F8B C22 F8C 66(3)
F7 C22 F8C 94.3(19)
F7C C22 F8C 106.5(17)
F9C C22 F8C 96.2(11)
F9B C22 F8C 138(3)
F9 C22 F8C 129.2(12)
F8 C22 C18 116.8(13)
F8B C22 C18 118(4)
F7 C22 C18 109.8(15)
F7C C22 C18 117.0(12)
F9C C22 C18 116.3(7)
F9B C22 C18 111(3)
F7B C22 C18 115.9(19)
F9 C22 C18 106.6(7)
F8C C22 C18 110.2(10)
N4 C23 N3 120.7(3)
C25 C24 C29 119.0(3)
C25 C24 N4 120.0(3)
C29 C24 N4 121.0(3)
C24 C25 C26 119.8(3)
C27 C26 C25 121.2(4)
C27 C26 C30 120.8(3)
C25 C26 C30 117.9(3)
C28 C27 C26 118.9(4)
C27 C28 C29 120.6(4)
C24 C29 C28 120.5(4)
F11C C30 F12B 83.0(13)
F11C C30 F12 75(2)
F11C C30 F10B 114.0(15)
F12B C30 F10B 106.8(8)
F12 C30 F10B 115.4(12)
F12B C30 F11 115(2)
F12 C30 F11 107.6(19)
F10B C30 F11 97.1(16)
F12B C30 F11B 104.1(8)
F12 C30 F11B 97(2)
F10B C30 F11B 102.5(7)
F11C C30 F10 127.8(15)
F12B C30 F10 89.7(9)
F12 C30 F10 99.4(13)
F11 C30 F10 118.5(16)
F11B C30 F10 122.1(8)
F11C C30 F10C 102.6(15)
F12B C30 F10C 130.8(11)
F12 C30 F10C 137.8(14)
F11 C30 F10C 76.8(17)
F11B C30 F10C 85.0(9)
F10 C30 F10C 48.2(10)
F11C C30 C26 118.3(15)
F12B C30 C26 115.4(9)
F12 C30 C26 113.4(15)
F10B C30 C26 114.8(5)
F11 C30 C26 106.5(18)
F11B C30 C26 112.0(9)
F10 C30 C26 111.5(5)
F10C C30 C26 104.7(8)
F11C C30 F12C 101.3(17)
F10B C30 F12C 102.6(14)
F11 C30 F12C 133.6(19)
F11B C30 F12C 122.6(13)
F10 C30 F12C 81.7(13)
F10C C30 F12C 128.9(17)
C26 C30 F12C 102.5(13)
C36 C31 C32 118.6(3)
C36 C31 N5 117.9(3)
C32 C31 N5 123.5(3)
C33 C32 C31 120.0(3)
C34 C33 C32 120.5(3)
C34 C33 C37 120.7(4)
C32 C33 C37 118.8(4)
C35 C34 C33 119.5(4)
C34 C35 C36 120.7(4)
C35 C36 C31 120.6(3)
F13B C37 F15B 125(6)
F13 C37 F15B 111(3)
F13B C37 F14B 96(6)
F13 C37 F14B 97(6)
F15B C37 F14B 99(2)
F13B C37 F14C 124(5)
F13 C37 F14C 119(5)
F15B C37 F14C 72(2)
F13B C37 F15 108(7)
F13 C37 F15 95(3)
F14B C37 F15 117(3)
F14C C37 F15 93(2)
F15B C37 F13C 124.3(17)
F14B C37 F13C 77(3)
F14C C37 F13C 104.0(9)
F15 C37 F13C 113(2)
F13B C37 F15C 97(7)
F13 C37 F15C 86(3)
F14B C37 F15C 130(2)
F14C C37 F15C 108.2(9)
F13C C37 F15C 106.1(8)
F13B C37 C33 103(3)
F13 C37 C33 115(4)
F15B C37 C33 118.2(13)
F14B C37 C33 113(2)
F14C C37 C33 113.3(5)
F15 C37 C33 116.8(18)
F13C C37 C33 113.9(8)
F15C C37 C33 110.8(5)
F13B C37 F14 129(7)
F13 C37 F14 128(6)
F15B C37 F14 79(5)
F15 C37 F14 101(5)
F13C C37 F14 110(4)
F15C C37 F14 116(4)
C33 C37 F14 101(2)
N6 C38 N5 120.4(3)
C44 C39 C40 118.8(3)
C44 C39 N6 123.4(3)
C40 C39 N6 117.6(3)
C41 C40 C39 120.1(4)
C42 C41 C40 120.9(4)
C42 C41 C45 120.1(4)
C40 C41 C45 119.0(4)
C43 C42 C41 118.8(4)
C42 C43 C44 121.2(4)
C39 C44 C43 120.2(4)
F18C C45 F16B 135(2)
F18C C45 F17C 119(3)
F16B C45 F17C 52(2)
F18C C45 F17B 68(2)
F16B C45 F17B 113.2(19)
F17C C45 F17B 63(2)
F16B C45 F18B 114.1(16)
F17C C45 F18B 134(2)
F17B C45 F18B 100.8(18)
F18C C45 F18 68.2(18)
F16B C45 F18 81.7(12)
F17C C45 F18 122(2)
F17B C45 F18 128.6(11)
F16B C45 F17 125.0(15)
F17C C45 F17 81.6(17)
F18B C45 F17 75.8(15)
F18 C45 F17 105.6(7)
F18C C45 F16 134(2)
F17B C45 F16 86.2(13)
F18B C45 F16 132.7(13)
F18 C45 F16 106.9(8)
F17 C45 F16 103.6(8)
F18C C45 F16C 102(2)
F16B C45 F16C 54.0(14)
F17C C45 F16C 104(2)
F17B C45 F16C 151.0(16)
F18B C45 F16C 68.8(15)
F17 C45 F16C 135.5(11)
F16 C45 F16C 82.7(13)
F18C C45 C41 109.9(19)
F16B C45 C41 112.4(13)
F17C C45 C41 116.2(17)
F17B C45 C41 105.9(13)
F18B C45 C41 109.6(14)
F18 C45 C41 112.9(7)
F17 C45 C41 113.8(7)
F16 C45 C41 113.2(6)
F16C C45 C41 103.1(11)
C51 C46 C47 119.0(4)
C51 C46 N7 121.9(4)
C47 C46 N7 119.0(3)
C48 C47 C46 120.6(4)
C49 C48 C47 120.2(4)
C49 C48 C52 120.9(5)
C47 C48 C52 118.9(5)
C48 C49 C50 119.8(4)
C49 C50 C51 120.3(5)
C46 C51 C50 120.1(4)
F19 C52 F19B 87.6(15)
F19 C52 F21B 49.7(13)
F19B C52 F21B 130.3(16)
F19 C52 F21 113.1(12)
F19B C52 F21 107.7(15)
F21B C52 F21 75.4(14)
F19 C52 F20C 118(2)
F21B C52 F20C 134.8(14)
F21 C52 F20C 73.7(14)
F19 C52 F21C 78.9(10)
F19B C52 F21C 130.7(11)
F20C C52 F21C 110.2(11)
F19 C52 F20 111(2)
F21B C52 F20 149.4(18)
F21 C52 F20 97.2(18)
F21C C52 F20 133.2(12)
F19 C52 F20B 138.7(13)
F19B C52 F20B 96.5(16)
F21B C52 F20B 101.4(16)
F20C C52 F20B 58.0(17)
F21C C52 F20B 67.4(13)
F20 C52 F20B 79(2)
F19B C52 F19C 65.0(11)
F21B C52 F19C 74.9(13)
F21 C52 F19C 128.7(11)
F20C C52 F19C 100.3(16)
F21C C52 F19C 102.2(9)
F20 C52 F19C 88(2)
F20B C52 F19C 146.2(12)
F19 C52 C48 114.4(11)
F19B C52 C48 115.6(9)
F21B C52 C48 106.1(12)
F21 C52 C48 115.2(10)
F20C C52 C48 116.6(11)
F21C C52 C48 113.2(8)
F20 C52 C48 103.9(12)
F20B C52 C48 100.7(11)
F19C C52 C48 112.7(7)
N7 C53 N8 120.4(3)
C55 C54 C59 118.7(4)
C55 C54 N8 123.4(4)
C59 C54 N8 117.9(4)
C54 C55 C56 120.1(4)
C57 C56 C55 121.2(5)
C57 C56 C60 121.1(5)
C55 C56 C60 117.6(5)
C58 C57 C56 119.0(4)
C57 C58 C59 120.9(5)
C58 C59 C54 120.0(5)
F22B C60 F24C 131(4)
F22B C60 F24B 137(5)
F24C C60 F22 105(3)
F24B C60 F22 100(4)
F22B C60 F23C 59(3)
F24C C60 F23C 107.5(18)
F24B C60 F23C 131(3)
F22 C60 F23C 93(3)
F22B C60 F23 80(3)
F24C C60 F23 93(2)
F24B C60 F23 116(3)
F22 C60 F23 112(3)
F22B C60 F24 139(4)
F22 C60 F24 107(2)
F23C C60 F24 119.1(16)
F23 C60 F24 103.1(12)
F24C C60 F22C 101(4)
F24B C60 F22C 96(4)
F23C C60 F22C 96(3)
F23 C60 F22C 114(3)
F24 C60 F22C 103(3)
F22B C60 C56 107(3)
F24C C60 C56 120.1(17)
F24B C60 C56 103(4)
F22 C60 C56 113(3)
F23C C60 C56 114(2)
F23 C60 C56 111.7(15)
F24 C60 C56 108.8(11)
F22C C60 C56 115(4)
F22B C60 F23B 108(3)
F24C C60 F23B 80(3)
F24B C60 F23B 98(2)
F22 C60 F23B 139(3)
F23C C60 F23B 48.5(18)
F24 C60 F23B 86(2)
F22C C60 F23B 141(4)
C56 C60 F23B 97(2)
C62 C61 C66 117.6(3)
C62 C61 N9 123.9(3)
C66 C61 N9 118.4(3)
C61 C62 C63 120.2(4)
C64 C63 C62 121.5(4)
C64 C63 C67 120.0(4)
C62 C63 C67 118.5(4)
C65 C64 C63 118.2(4)
C64 C65 C66 120.5(4)
C65 C66 C61 121.9(4)
F27B C67 F26B 110.2(18)
F27B C67 F27 50.1(14)
F26B C67 F27 128.7(16)
F27B C67 F25C 112.4(16)
F26B C67 F25C 84.0(18)
F27 C67 F25C 69.2(14)
F27B C67 F26 50.1(11)
F26B C67 F26 67.1(18)
F27 C67 F26 97.2(11)
F25C C67 F26 129.7(13)
F27B C67 F25 131.2(11)
F27 C67 F25 110.0(10)
F25C C67 F25 45.5(10)
F26 C67 F25 105.3(8)
F27B C67 F26C 84.6(14)
F27 C67 F26C 129.0(13)
F25C C67 F26C 121.9(16)
F25 C67 F26C 80.7(12)
F27B C67 C63 115.5(10)
F26B C67 C63 116.0(14)
F27 C67 C63 114.9(8)
F25C C67 C63 114.9(13)
F26 C67 C63 114.7(5)
F25 C67 C63 113.2(5)
F26C C67 C63 104.2(11)
F27B C67 F25B 100.4(15)
F26B C67 F25B 111(2)
F27 C67 F25B 50.8(13)
F26 C67 F25B 139.6(11)
F25 C67 F25B 71.8(13)
F26C C67 F25B 147.4(17)
C63 C67 F25B 102.5(12)
F26B C67 F27C 136.6(16)
F25C C67 F27C 90.4(15)
F26 C67 F27C 84.7(9)
F25 C67 F27C 130.2(10)
F26C C67 F27C 119.2(14)
C63 C67 F27C 105.4(9)
F25B C67 F27C 70.2(13)
N9 C68 N10 120.3(3)
C74 C69 C70 119.2(4)
C74 C69 N10 119.4(3)
C70 C69 N10 121.4(3)
C69 C70 C71 120.8(4)
C72 C71 C70 119.9(4)
C72 C71 C75 120.9(5)
C70 C71 C75 119.2(5)
C73 C72 C71 119.7(4)
C72 C73 C74 120.9(5)
C69 C74 C73 119.4(4)
F30 C75 F29 108(2)
F29 C75 F30C 126.3(19)
F30 C75 F28C 128.0(12)
F29 C75 F28C 72.9(11)
F30C C75 F28C 107.8(12)
F30 C75 F28B 138(2)
F30C C75 F28B 135.7(14)
F30 C75 F30B 78(2)
F29 C75 F30B 131.9(11)
F30C C75 F30B 49(2)
F28C C75 F30B 67.3(13)
F28B C75 F30B 104.0(14)
F30 C75 F28 104.5(12)
F29 C75 F28 104.6(10)
F30C C75 F28 77.9(13)
F28B C75 F28 71.6(11)
F29 C75 F29B 71(2)
F30C C75 F29B 71(3)
F28C C75 F29B 130.3(18)
F28B C75 F29B 109(2)
F30B C75 F29B 118(2)
F28 C75 F29B 133.5(16)
F30 C75 F29C 80(2)
F30C C75 F29C 105(2)
F28C C75 F29C 101.7(12)
F28B C75 F29C 71.4(13)
F30B C75 F29C 140.1(19)
F28 C75 F29C 127.5(12)
F30 C75 C71 112.0(15)
F29 C75 C71 113.8(8)
F30C C75 C71 113.8(15)
F28C C75 C71 114.5(8)
F28B C75 C71 107.5(9)
F30B C75 C71 106.7(14)
F28 C75 C71 113.3(9)
F29B C75 C71 110.5(12)
F29C C75 C71 112.5(10)
C77 C76 C81 118.6(3)
C77 C76 N11 123.0(3)
C81 C76 N11 118.1(3)
C78 C77 C76 120.1(4)
C79 C78 C77 121.1(4)
C79 C78 C82 121.0(4)
C77 C78 C82 117.9(4)
C80 C79 C78 119.2(4)
C79 C80 C81 120.3(4)
C76 C81 C80 120.7(4)
F33B C82 F33C 52.7(17)
F33B C82 F31C 128(2)
F33C C82 F31C 103.3(14)
F33B C82 F32C 54.3(17)
F33C C82 F32C 103.3(14)
F31C C82 F32C 103.3(14)
F33B C82 F32B 104(2)
F33C C82 F32B 137(3)
F31C C82 F32B 59(2)
F32C C82 F32B 52(2)
F33B C82 F31 115.7(16)
F33C C82 F31 72(2)
F32C C82 F31 126(2)
F32B C82 F31 94(2)
F33B C82 F32 78.5(13)
F33C C82 F32 121(2)
F31C C82 F32 80.6(15)
F31 C82 F32 110.4(12)
F33B C82 F31B 130(3)
F33C C82 F31B 84(4)
F32C C82 F31B 133(3)
F32B C82 F31B 91(4)
F32 C82 F31B 112(3)
F31C C82 F33 124.8(16)
F32C C82 F33 83.0(18)
F32B C82 F33 130.2(17)
F31 C82 F33 97.5(12)
F32 C82 F33 106.0(7)
F31B C82 F33 110(3)
F33B C82 C78 116.6(13)
F33C C82 C78 116.4(19)
F31C C82 C78 115.1(16)
F32C C82 C78 114(2)
F32B C82 C78 106.7(18)
F31 C82 C78 115.7(7)
F32 C82 C78 114.2(7)
F31B C82 C78 103.1(18)
F33 C82 C78 111.3(5)
N12 C83 N11 120.7(3)
C85 C84 C89 119.0(4)
C85 C84 N12 117.4(3)
C89 C84 N12 123.4(4)
C84 C85 C86 120.2(4)
C87 C86 C85 120.5(5)
C87 C86 C90 120.3(5)
C85 C86 C90 119.2(5)
C88 C87 C86 119.5(5)
C87 C88 C89 120.6(5)
C84 C89 C88 120.1(5)
F34C C90 F35C 107.2(11)
F34C C90 F36C 107.2(11)
F35C C90 F36C 107.2(11)
F34C C90 F36 68.4(13)
F35C C90 F36 125.6(16)
F35C C90 F34 73.9(12)
F36C C90 F34 133.1(16)
F36 C90 F34 100.5(9)
F34C C90 F34B 61(2)
F35C C90 F34B 56(2)
F36C C90 F34B 147(2)
F36 C90 F34B 123.6(18)
F34C C90 F35 128.6(15)
F36C C90 F35 79.5(12)
F36 C90 F35 109.0(7)
F34 C90 F35 101.7(9)
F34B C90 F35 86(2)
F34C C90 F35B 139.2(18)
F35C C90 F35B 74.0(15)
F36 C90 F35B 78.0(16)
F34 C90 F35B 138.5(14)
F34B C90 F35B 129(3)
F34C C90 F36B 62(3)
F35C C90 F36B 150(2)
F36C C90 F36B 56(2)
F34 C90 F36B 99(3)
F34B C90 F36B 123(3)
F35 C90 F36B 133.3(18)
F35B C90 F36B 96(3)
F34C C90 C86 112.9(16)
F35C C90 C86 115.3(16)
F36C C90 C86 106.6(18)
F36 C90 C86 115.7(9)
F34 C90 C86 115.1(6)
F34B C90 C86 106.0(16)
F35 C90 C86 113.3(6)
F35B C90 C86 102.0(13)
F36B C90 C86 94.4(16)
C15 F4B F6B 48(2)
O3C O3 O3B 77(3)
O3C O3 O3D 59(3)
O3B O3 O3D 49(2)
O3D O3B O3 69(3)
O3D O3B O3C 54(3)
O3 O3B O3C 48.7(17)
O3B O3D O3C 82(5)
O3B O3D O3 62(3)
O3C O3D O3 54(3)
O3 O3C O3D 67(4)
O3 O3C O3B 54(2)

loop_
_geom_bond_atom_site_label_1
_geom_bond_atom_site_label_2
_geom_bond_distance
Mo1 O1 1.937(2)
Mo1 Mo2 2.1526(6)
Mo1 N3 2.161(3)
Mo1 N1 2.179(3)
Mo1 N5 2.179(3)
Mo2 O2 1.927(2)
Mo2 N2 2.147(3)
Mo2 N6 2.163(3)
Mo2 N4 2.187(3)
Mo3 O1 1.922(2)
Mo3 Mo4 2.1516(6)
Mo3 N9 2.168(3)
Mo3 N11 2.177(3)
Mo3 N7 2.183(3)
Mo4 O2 1.927(2)
Mo4 N8 2.159(3)
Mo4 N12 2.172(3)
Mo4 N10 2.182(3)
N1 C8 1.320(4)
N1 C1 1.422(4)
N2 C8 1.330(4)
N2 C9 1.423(4)
N3 C23 1.329(4)
N3 C16 1.426(4)
N4 C23 1.327(4)
N4 C24 1.429(4)
N5 C38 1.331(4)
N5 C31 1.429(4)
N6 C38 1.325(4)
N6 C39 1.415(4)
N7 C53 1.325(4)
N7 C46 1.422(4)
N8 C53 1.331(4)
N8 C54 1.418(4)
N9 C68 1.328(4)
N9 C61 1.416(4)
N10 C68 1.330(4)
N10 C69 1.434(5)
N11 C83 1.333(4)
N11 C76 1.427(4)
N12 C83 1.320(4)
N12 C84 1.412(4)
C1 C6 1.393(5)
C1 C2 1.395(5)
C2 C3 1.387(5)
C3 C4 1.377(6)
C3 C7 1.504(6)
C4 C5 1.390(6)
C5 C6 1.386(5)
C7 F3B 1.25(3)
C7 F1C 1.29(3)
C7 F2 1.30(3)
C7 F3C 1.31(3)
C7 F1 1.33(3)
C7 F2C 1.35(4)
C7 F3 1.360(17)
C7 F1B 1.38(4)
C7 F2B 1.41(4)
C9 C10 1.395(5)
C9 C14 1.400(5)
C10 C11 1.394(5)
C11 C12 1.384(5)
C11 C15 1.491(6)
C12 C13 1.385(6)
C13 C14 1.384(5)
C15 F4B 0.97(3)
C15 F4C 1.20(4)
C15 F6B 1.29(3)
C15 F6 1.302(7)
C15 F5 1.337(7)
C15 F4 1.394(7)
C15 F5C 1.42(5)
C15 F5B 1.43(4)
C15 F6C 1.56(3)
C16 C17 1.392(5)
C16 C21 1.396(5)
C17 C18 1.386(5)
C18 C19 1.395(6)
C18 C22 1.494(6)
C19 C20 1.375(7)
C20 C21 1.389(6)
C22 F8 1.17(3)
C22 F8B 1.24(7)
C22 F7 1.29(2)
C22 F7C 1.32(2)
C22 F9C 1.337(14)
C22 F9B 1.36(7)
C22 F7B 1.37(5)
C22 F9 1.398(17)
C22 F8C 1.48(2)
C24 C25 1.383(5)
C24 C29 1.386(5)
C25 C26 1.389(5)
C26 C27 1.376(5)
C26 C30 1.509(6)
C27 C28 1.374(6)
C28 C29 1.388(5)
C30 F11C 1.27(3)
C30 F12B 1.289(12)
C30 F12 1.29(3)
C30 F10B 1.318(7)
C30 F11 1.35(3)
C30 F11B 1.365(18)
C30 F10 1.377(9)
C30 F10C 1.51(2)
C30 F12C 1.52(5)
C31 C36 1.396(5)
C31 C32 1.397(5)
C32 C33 1.394(5)
C33 C34 1.384(6)
C33 C37 1.499(6)
C34 C35 1.376(6)
C35 C36 1.381(5)
C37 F13B 1.17(9)
C37 F13 1.22(8)
C37 F15B 1.23(3)
C37 F14B 1.25(5)
C37 F14C 1.317(12)
C37 F15 1.32(5)
C37 F13C 1.349(12)
C37 F15C 1.364(10)
C37 F14 1.56(8)
C39 C44 1.387(5)
C39 C40 1.401(5)
C40 C41 1.385(5)
C41 C42 1.383(6)
C41 C45 1.505(7)
C42 C43 1.380(6)
C43 C44 1.387(5)
C45 F18C 1.21(4)
C45 F16B 1.22(3)
C45 F17C 1.28(6)
C45 F17B 1.32(4)
C45 F18B 1.34(3)
C45 F18 1.359(12)
C45 F17 1.372(13)
C45 F16 1.387(15)
C45 F16C 1.45(3)
C46 C51 1.383(5)
C46 C47 1.389(5)
C47 C48 1.386(6)
C48 C49 1.369(7)
C48 C52 1.500(8)
C49 C50 1.384(8)
C50 C51 1.391(6)
C52 F19 1.22(2)
C52 F19B 1.26(2)
C52 F21B 1.31(3)
C52 F21 1.33(2)
C52 F20C 1.34(3)
C52 F21C 1.392(18)
C52 F20 1.42(5)
C52 F20B 1.43(3)
C52 F19C 1.443(17)
C54 C55 1.389(6)
C54 C59 1.398(6)
C55 C56 1.390(6)
C56 C57 1.378(7)
C56 C60 1.506(8)
C57 C58 1.373(8)
C58 C59 1.397(6)
C60 F22B 1.08(5)
C60 F24C 1.21(4)
C60 F24B 1.28(5)
C60 F22 1.28(4)
C60 F23C 1.35(3)
C60 F23 1.37(2)
C60 F24 1.44(3)
C60 F22C 1.45(6)
C60 F23B 1.61(5)
C61 C62 1.383(5)
C61 C66 1.394(5)
C62 C63 1.390(5)
C63 C64 1.389(6)
C63 C67 1.504(6)
C64 C65 1.373(6)
C65 C66 1.378(5)
C67 F27B 1.15(2)
C67 F26B 1.21(3)
C67 F27 1.218(13)
C67 F25C 1.26(3)
C67 F26 1.324(9)
C67 F25 1.329(8)
C67 F26C 1.48(4)
C67 F25B 1.55(3)
C67 F27C 1.66(3)
C69 C74 1.386(5)
C69 C70 1.388(5)
C70 C71 1.392(6)
C71 C72 1.376(7)
C71 C75 1.498(8)
C72 C73 1.375(7)
C73 C74 1.401(6)
C75 F30 1.23(3)
C75 F29 1.323(18)
C75 F30C 1.32(3)
C75 F28C 1.341(18)
C75 F28B 1.34(2)
C75 F30B 1.35(3)
C75 F28 1.353(16)
C75 F29B 1.37(4)
C75 F29C 1.40(3)
C76 C77 1.394(5)
C76 C81 1.396(5)
C77 C78 1.388(5)
C78 C79 1.387(6)
C78 C82 1.499(6)
C79 C80 1.378(6)
C80 C81 1.396(5)
C82 F33B 1.25(3)
C82 F33C 1.26(3)
C82 F31C 1.26(3)
C82 F32C 1.26(3)
C82 F32B 1.32(5)
C82 F31 1.34(2)
C82 F32 1.361(13)
C82 F31B 1.38(7)
C82 F33 1.388(12)
C84 C85 1.388(6)
C84 C89 1.394(6)
C85 C86 1.394(6)
C86 C87 1.385(8)
C86 C90 1.519(8)
C87 C88 1.374(8)
C88 C89 1.397(6)
C90 F34C 1.21(2)
C90 F35C 1.21(2)
C90 F36C 1.21(2)
C90 F36 1.339(14)
C90 F34 1.373(18)
C90 F34B 1.38(8)
C90 F35 1.387(10)
C90 F35B 1.40(3)
C90 F36B 1.44(6)
F4B F6B 1.72(5)
O3 O3C 0.55(2)
O3 O3B 0.586(9)
O3 O3D 0.62(3)
O3B O3D 0.50(3)
O3B O3C 0.71(3)
O3D O3C 0.58(2)

loop_
_geom_torsion_atom_site_label_1
_geom_torsion_atom_site_label_2
_geom_torsion_atom_site_label_3
_geom_torsion_atom_site_label_4
_geom_torsion
N1 Mo1 Mo2 N2 7.59(10)
N3 Mo1 Mo2 N4 2.97(10)
N5 Mo1 Mo2 N6 8.10(10)
O1 Mo1 Mo2 O2 17.49(9)
N7 Mo3 Mo4 N8 13.14(10)
N9 Mo3 Mo4 N10 4.95(11)
N11 Mo3 Mo4 N12 8.21(10)
O1 Mo3 Mo4 O2 18.77(9)
